data_4106843
loop_
_publ_author_name
'Guan-Cheng Xu'
'Wen Zhang'
'Xiao-Ming Ma'
'Yi-Hong Chen'
'Li Zhang'
'Hong-Ling Cai'
'Zhe-Ming Wang'
'Ren-Gen Xiong'
'Song Gao'

_publ_section_title
;
 Coexistence of Magnetic and Electric Orderings in the Metal-Formate
 Frameworks of [NH4][M(HCOO)3]
;
_journal_name_full 'Journal of the American Chemical Society'
_journal_page_first 14948
_journal_page_last 14951
_journal_paper_doi 10.1021/ja206891q
_journal_volume 133
_journal_year 2011
_chemical_formula_sum 'C3 H7 Mn N O6'
_chemical_formula_weight 208.04
_chemical_name_systematic
; 
 ? 
;
_space_group_IT_number 182
_symmetry_cell_setting hexagonal
_symmetry_space_group_name_Hall 'P 6c 2c'
_symmetry_space_group_name_H-M 'P 63 2 2'
_atom_sites_solution_hydrogens difmap
_atom_sites_solution_primary direct
_atom_sites_solution_secondary difmap
_audit_creation_method SHELXL-97
_cell_angle_alpha 90.00
_cell_angle_beta 90.00
_cell_angle_gamma 120.00
_cell_formula_units_Z 2
_cell_length_a 7.3622(2)
_cell_length_b 7.3622(2)
_cell_length_c 8.4885(3)
_cell_measurement_reflns_used 3184
_cell_measurement_temperature 290(2)
_cell_measurement_theta_max 29.131
_cell_measurement_theta_min 3.395
_cell_volume 398.45(2)
_computing_cell_refinement 'HKL Scalepack (Otwinowski & Minor, 1997)'
_computing_data_collection 'KappaCCD (Nonius B. V., 1998)'
_computing_data_reduction 'HKL Denzo (Otwinowski & Minor, 1997) & maXus (Mackay et al., 1998)'
_computing_molecular_graphics 'Bruker SHELXTL V5.1 (Sheldrick, 1998)'
_computing_publication_material 'SHELXL-97 (Sheldrick, 1997)'
_computing_structure_refinement 'SHELXL-97 (Sheldrick, 1997)'
_computing_structure_solution 'SHELXS-97 (Sheldrick, 1997)'
_diffrn_ambient_temperature 290(2)
_diffrn_detector_area_resol_mean 9
_diffrn_measured_fraction_theta_full 0.996
_diffrn_measured_fraction_theta_max 0.996
_diffrn_measurement_device_type 'NONIUS KappaCCD'
_diffrn_measurement_method CCD
_diffrn_radiation_monochromator graphite
_diffrn_radiation_source 'fine-focus sealed tube'
_diffrn_radiation_type MoK\a
_diffrn_radiation_wavelength 0.71073
_diffrn_reflns_av_R_equivalents 0.0457
_diffrn_reflns_av_sigmaI/netI 0.0157
_diffrn_reflns_limit_h_max 10
_diffrn_reflns_limit_h_min -9
_diffrn_reflns_limit_k_max 10
_diffrn_reflns_limit_k_min -10
_diffrn_reflns_limit_l_max 11
_diffrn_reflns_limit_l_min -11
_diffrn_reflns_number 7860
_diffrn_reflns_theta_full 29.08
_diffrn_reflns_theta_max 29.08
_diffrn_reflns_theta_min 4.00
_diffrn_standards_decay_% 0
_exptl_absorpt_coefficient_mu 1.643
_exptl_absorpt_correction_T_max 0.747
_exptl_absorpt_correction_T_min 0.672
_exptl_absorpt_correction_type multi-scan
_exptl_absorpt_process_details
;
multi-scan from symmetry-related measurements 
 Sortav (Blessing 1995, 1997)
;
_exptl_crystal_colour 'pale pink'
_exptl_crystal_density_diffrn 1.734
_exptl_crystal_description 'hexagonal block'
_exptl_crystal_F_000 210
_exptl_crystal_size_max 0.30
_exptl_crystal_size_mid 0.23
_exptl_crystal_size_min 0.18
_refine_diff_density_max 0.224
_refine_diff_density_min -0.232
_refine_diff_density_rms 0.042
_refine_ls_abs_structure_details 'Flack H D (1983), Acta Cryst. A39, 876-881'
_refine_ls_abs_structure_Flack -0.06(4)
_refine_ls_extinction_coef 0.233(19)
_refine_ls_extinction_expression Fc^*^=kFc[1+0.001xFc^2^\l^3^/sin(2\q)]^-1/4^
_refine_ls_extinction_method SHELXL
_refine_ls_goodness_of_fit_ref 1.132
_refine_ls_hydrogen_treatment refined
_refine_ls_matrix_type full
_refine_ls_number_parameters 26
_refine_ls_number_reflns 365
_refine_ls_number_restraints 0
_refine_ls_restrained_S_all 1.132
_refine_ls_R_factor_all 0.0222
_refine_ls_R_factor_gt 0.0202
_refine_ls_shift/su_max 0.000
_refine_ls_shift/su_mean 0.000
_refine_ls_structure_factor_coef Fsqd
_refine_ls_weighting_details 'calc w=1/[\s^2^(Fo^2^)+(0.0314P)^2^+0.0270P] where P=(Fo^2^+2Fc^2^)/3'
_refine_ls_weighting_scheme calc
_refine_ls_wR_factor_gt 0.0508
_refine_ls_wR_factor_ref 0.0512
_reflns_number_gt 343
_reflns_number_total 365
_reflns_threshold_expression >2sigma(I)
_cod_data_source_file ja206891q_si_001_1.cif
_cod_data_source_block 1Mn-290K
_cod_database_code 4106843

loop_
_symmetry_equiv_pos_as_xyz
'x, y, z'
'-y, x-y, z'
'-x+y, -x, z'
'-x, -y, z+1/2'
'y, -x+y, z+1/2'
'x-y, x, z+1/2'
'y, x, -z'
'x-y, -y, -z'
'-x, -x+y, -z'
'-y, -x, -z+1/2'
'-x+y, y, -z+1/2'
'x, x-y, -z+1/2'

loop_
_atom_site_label
_atom_site_type_symbol
_atom_site_fract_x
_atom_site_fract_y
_atom_site_fract_z
_atom_site_U_iso_or_equiv
_atom_site_adp_type
_atom_site_occupancy
_atom_site_symmetry_multiplicity
_atom_site_calc_flag
_atom_site_refinement_flags
Mn1 Mn 0.3333 0.6667 0.2500 0.0230(2) Uani 1 6 d S
N1 N 0.0000 1.0000 0.2500 0.0861(19) Uani 1 6 d S
O1 O 0.10630(15) 0.69765(15) 0.10348(10) 0.0361(3) Uani 1 1 d .
C1 C 0.0000 0.5703(3) 0.0000 0.0456(6) Uani 1 2 d S
H1 H 0.0000 0.421(5) 0.0000 0.096(11) Uiso 1 2 d S
H2 H 0.020(5) 0.909(4) 0.1821(19) 0.048(8) Uiso 0.67 1 d P

loop_
_atom_site_aniso_label
_atom_site_aniso_U_11
_atom_site_aniso_U_22
_atom_site_aniso_U_33
_atom_site_aniso_U_23
_atom_site_aniso_U_13
_atom_site_aniso_U_12
Mn1 0.0253(2) 0.0253(2) 0.0183(3) 0.000 0.000 0.01267(12)
N1 0.0408(12) 0.0408(12) 0.177(6) 0.000 0.000 0.0204(6)
O1 0.0384(6) 0.0408(6) 0.0323(5) -0.0099(5) -0.0146(5) 0.0222(5)
C1 0.0493(13) 0.0358(8) 0.0562(14) -0.0149(6) -0.0299(13) 0.0246(7)

loop_
_atom_type_symbol
_atom_type_description
_atom_type_scat_dispersion_real
_atom_type_scat_dispersion_imag
_atom_type_scat_source
C C 0.0033 0.0016 'International Tables Vol C Tables 4.2.6.8 and 6.1.1.4'
H H 0.0000 0.0000 'International Tables Vol C Tables 4.2.6.8 and 6.1.1.4'
N N 0.0061 0.0033 'International Tables Vol C Tables 4.2.6.8 and 6.1.1.4'
O O 0.0106 0.0060 'International Tables Vol C Tables 4.2.6.8 and 6.1.1.4'
Mn Mn 0.3368 0.7283 'International Tables Vol C Tables 4.2.6.8 and 6.1.1.4'

loop_
_geom_angle_atom_site_label_1
_geom_angle_atom_site_label_2
_geom_angle_atom_site_label_3
_geom_angle
_geom_angle_site_symmetry_1
_geom_angle_site_symmetry_3
O1 Mn1 O1 82.32(5) 10_665 .
O1 Mn1 O1 90.80(3) 10_665 12_565
O1 Mn1 O1 97.02(5) . 12_565
O1 Mn1 O1 97.02(5) 10_665 3_565
O1 Mn1 O1 90.80(3) . 3_565
O1 Mn1 O1 169.63(5) 12_565 3_565
O1 Mn1 O1 169.63(5) 10_665 2_665
O1 Mn1 O1 90.80(3) . 2_665
O1 Mn1 O1 82.32(5) 12_565 2_665
O1 Mn1 O1 90.80(3) 3_565 2_665
O1 Mn1 O1 90.80(3) 10_665 11
O1 Mn1 O1 169.63(5) . 11
O1 Mn1 O1 90.80(3) 12_565 11
O1 Mn1 O1 82.32(5) 3_565 11
O1 Mn1 O1 97.02(5) 2_665 11
C1 O1 Mn1 123.52(12) . .
O1 C1 O1 127.6(2) 9 .
O1 C1 H1 116.22(11) 9 .
O1 C1 H1 116.22(11) . .

loop_
_geom_bond_atom_site_label_1
_geom_bond_atom_site_label_2
_geom_bond_distance
_geom_bond_site_symmetry_2
Mn1 O1 2.1849(9) 10_665
Mn1 O1 2.1849(9) .
Mn1 O1 2.1849(9) 12_565
Mn1 O1 2.1849(9) 3_565
Mn1 O1 2.1849(9) 2_665
Mn1 O1 2.1849(9) 11
N1 H2 0.949(17) .
O1 C1 1.2367(14) .
C1 O1 1.2367(14) 9
C1 H1 1.10(4) .

loop_
_geom_hbond_atom_site_label_D
_geom_hbond_atom_site_label_H
_geom_hbond_atom_site_label_A
_geom_hbond_distance_DH
_geom_hbond_distance_HA
_geom_hbond_distance_DA
_geom_hbond_angle_DHA
_geom_hbond_site_symmetry_A
N1 H2 O1 0.949(17) 2.063(18) 2.9760(9) 160.7(16) .
C1 H1 O1 1.10(4) 2.438(18) 3.129(2) 119.7(7) 2_665
